data_2228850
loop_
_publ_author_name
'Sahraei, Atefeh'
'Kargar, Hadi'
'Kia, Reza'
'Tahir, Muhammad Nawaz'

_publ_section_title
;
 {5,5'-Dimethoxy-2,2'-[4,5-dimethyl-<i>o</i>-phenylenebis(nitrilomethylidyne)]diphenolato}nickel(II)
;
_journal_coeditor_code PV2367
_journal_issue 1
_journal_name_full 'Acta Crystallographica Section E'
_journal_page_first m82
_journal_page_last m83
_journal_paper_doi 10.1107/S1600536810051834
_journal_volume 67
_journal_year 2011
_chemical_formula_iupac '[Ni (C24 H22 N2 O4)]'
_chemical_formula_moiety 'C24 H22 N2 Ni O4'
_chemical_formula_sum 'C24 H22 N2 Ni O4'
_chemical_formula_weight 461.15
_chemical_name_common
;
{4,4'-Dimethoxy-2,2'-[4,5-dimethyl-o-phenylenebis(nitrilomethylidyne)]
diphenolato}nickel(II)
;
_chemical_name_systematic
;
{5,5'-Dimethoxy-2,2'-[4,5-dimethyl-<i>o</i>-
phenylenebis(nitrilomethylidyne)]diphenolato}nickel(II)
;
_space_group_IT_number 14
_symmetry_cell_setting monoclinic
_symmetry_space_group_name_Hall '-P 2ybc'
_symmetry_space_group_name_H-M 'P 1 21/c 1'
_atom_sites_solution_hydrogens geom
_atom_sites_solution_primary direct
_atom_sites_solution_secondary difmap
_audit_creation_method SHELXL-97
_cell_angle_alpha 90.00
_cell_angle_beta 113.261(6)
_cell_angle_gamma 90.00
_cell_formula_units_Z 4
_cell_length_a 11.3244(10)
_cell_length_b 16.5528(19)
_cell_length_c 12.1622(11)
_cell_measurement_reflns_used 2525
_cell_measurement_temperature 296(2)
_cell_measurement_theta_max 29.45
_cell_measurement_theta_min 2.45
_cell_volume 2094.5(4)
_computing_cell_refinement 'X-AREA (Stoe & Cie, 2005)'
_computing_data_collection 'X-AREA (Stoe & Cie, 2005)'
_computing_data_reduction 'X-AREA (Stoe & Cie, 2005)'
_computing_molecular_graphics 'SHELXTL (Sheldrick, 2008)'
_computing_publication_material 'SHELXTL (Sheldrick, 2008) and PLATON (Spek, 2009)'
_computing_structure_refinement 'SHELXL97 (Sheldrick, 2008)'
_computing_structure_solution 'SHELXS97 (Sheldrick, 2008)'
_diffrn_ambient_temperature 296(2)
_diffrn_detector_area_resol_mean '0.15 mm'
_diffrn_measured_fraction_theta_full 0.998
_diffrn_measured_fraction_theta_max 0.998
_diffrn_measurement_device_type 'Stoe IPDS II Image Plate diffractometer'
_diffrn_measurement_method \w
_diffrn_radiation_monochromator graphite
_diffrn_radiation_source 'fine-focus sealed tube'
_diffrn_radiation_type MoK\a
_diffrn_radiation_wavelength 0.71073
_diffrn_reflns_av_R_equivalents 0.0702
_diffrn_reflns_av_sigmaI/netI 0.0727
_diffrn_reflns_limit_h_max 14
_diffrn_reflns_limit_h_min -14
_diffrn_reflns_limit_k_max 20
_diffrn_reflns_limit_k_min -21
_diffrn_reflns_limit_l_max 11
_diffrn_reflns_limit_l_min -15
_diffrn_reflns_number 13361
_diffrn_reflns_theta_full 27.49
_diffrn_reflns_theta_max 27.49
_diffrn_reflns_theta_min 1.96
_diffrn_standards_number 0
_exptl_absorpt_coefficient_mu 0.960
_exptl_absorpt_correction_T_max 1.000
_exptl_absorpt_correction_T_min 0.872
_exptl_absorpt_correction_type multi-scan
_exptl_absorpt_process_details '(MULABS in PLATON; Spek, 2009)'
_exptl_crystal_colour red
_exptl_crystal_density_diffrn 1.462
_exptl_crystal_density_method 'not measured'
_exptl_crystal_description block
_exptl_crystal_F_000 960
_exptl_crystal_size_max 0.24
_exptl_crystal_size_mid 0.12
_exptl_crystal_size_min 0.08
_refine_diff_density_max 0.246
_refine_diff_density_min -0.372
_refine_ls_extinction_method none
_refine_ls_goodness_of_fit_ref 0.983
_refine_ls_hydrogen_treatment constr
_refine_ls_matrix_type full
_refine_ls_number_parameters 284
_refine_ls_number_reflns 4799
_refine_ls_number_restraints 0
_refine_ls_restrained_S_all 0.983
_refine_ls_R_factor_all 0.0862
_refine_ls_R_factor_gt 0.0477
_refine_ls_shift/su_max 0.000
_refine_ls_shift/su_mean 0.000
_refine_ls_structure_factor_coef Fsqd
_refine_ls_weighting_details 'calc w=1/[\s^2^(Fo^2^)+(0.0350P)^2^] where P=(Fo^2^+2Fc^2^)/3'
_refine_ls_weighting_scheme calc
_refine_ls_wR_factor_gt 0.0829
_refine_ls_wR_factor_ref 0.0921
_reflns_number_gt 3241
_reflns_number_total 4799
_reflns_threshold_expression I>2\s(I)
_cod_data_source_file pv2367.cif
_cod_data_source_block I
_cod_original_sg_symbol_H-M 'P 21/c'
_cod_database_code 2228850
_cod_database_fobs_code 2228850

loop_
_symmetry_equiv_pos_as_xyz
'x, y, z'
'-x, y+1/2, -z+1/2'
'-x, -y, -z'
'x, -y-1/2, z-1/2'

loop_
_atom_site_type_symbol
_atom_site_label
_atom_site_fract_x
_atom_site_fract_y
_atom_site_fract_z
_atom_site_U_iso_or_equiv
_atom_site_adp_type
_atom_site_calc_flag
_atom_site_refinement_flags
_atom_site_occupancy
_atom_site_disorder_assembly
_atom_site_disorder_group
Ni Ni1 0.52301(3) 0.15530(2) 0.57365(3) 0.03266(10) Uani d . 1 . .
O O1 0.67263(16) 0.20767(13) 0.58815(17) 0.0422(5) Uani d . 1 . .
O O2 0.52566(17) 0.11985(13) 0.43077(16) 0.0418(5) Uani d . 1 . .
O O3 1.05950(18) 0.35630(16) 0.7684(2) 0.0597(7) Uani d . 1 . .
O O4 0.4090(3) -0.00753(17) 0.0642(2) 0.0735(8) Uani d . 1 . .
N N1 0.51974(18) 0.19646(15) 0.7148(2) 0.0344(5) Uani d . 1 . .
N N2 0.37394(18) 0.10034(14) 0.5568(2) 0.0346(5) Uani d . 1 . .
C C1 0.7477(2) 0.25092(18) 0.6784(2) 0.0334(6) Uani d . 1 . .
C C2 0.8639(2) 0.27954(18) 0.6749(2) 0.0387(7) Uani d . 1 . .
H H2A 0.8848 0.2664 0.6104 0.046 Uiso calc R 1 . .
C C3 0.9458(2) 0.32637(19) 0.7655(3) 0.0430(7) Uani d . 1 . .
C C4 0.9165(3) 0.3470(2) 0.8639(3) 0.0519(8) Uani d . 1 . .
H H4A 0.9732 0.3785 0.9254 0.062 Uiso calc R 1 . .
C C5 0.8052(3) 0.3209(2) 0.8688(3) 0.0453(8) Uani d . 1 . .
H H5A 0.7853 0.3360 0.9331 0.054 Uiso calc R 1 . .
C C6 0.7184(2) 0.27109(18) 0.7778(2) 0.0338(6) Uani d . 1 . .
C C7 0.6055(2) 0.24385(18) 0.7899(2) 0.0357(6) Uani d . 1 . .
H H7A 0.5917 0.2612 0.8566 0.043 Uiso calc R 1 . .
C C8 0.4111(2) 0.16962(18) 0.7365(2) 0.0357(7) Uani d . 1 . .
C C9 0.3808(3) 0.1909(2) 0.8325(3) 0.0446(7) Uani d . 1 . .
H H9A 0.4343 0.2264 0.8899 0.053 Uiso calc R 1 . .
C C10 0.2727(3) 0.1607(2) 0.8449(3) 0.0483(7) Uani d . 1 . .
C C11 0.1927(3) 0.1070(2) 0.7575(3) 0.0482(8) Uani d . 1 . .
C C12 0.2238(2) 0.0857(2) 0.6625(3) 0.0453(7) Uani d . 1 . .
H H12A 0.1707 0.0501 0.6051 0.054 Uiso calc R 1 . .
C C13 0.3324(2) 0.11598(18) 0.6505(3) 0.0363(6) Uani d . 1 . .
C C14 0.3126(2) 0.04987(18) 0.4708(3) 0.0400(7) Uani d . 1 . .
H H14A 0.2437 0.0221 0.4762 0.048 Uiso calc R 1 . .
C C15 0.3415(2) 0.03359(18) 0.3702(3) 0.0371(6) Uani d . 1 . .
C C16 0.2637(3) -0.0209(2) 0.2821(3) 0.0495(8) Uani d . 1 . .
H H16A 0.1975 -0.0472 0.2946 0.059 Uiso calc R 1 . .
C C17 0.2811(3) -0.0367(2) 0.1799(3) 0.0498(8) Uani d . 1 . .
H H17A 0.2278 -0.0728 0.1234 0.060 Uiso calc R 1 . .
C C18 0.3811(3) 0.0025(2) 0.1622(3) 0.0475(8) Uani d . 1 . .
C C19 0.4612(3) 0.0550(2) 0.2466(3) 0.0462(7) Uani d . 1 . .
H H19A 0.5277 0.0800 0.2331 0.055 Uiso calc R 1 . .
C C20 0.4444(2) 0.07135(18) 0.3526(2) 0.0354(6) Uani d . 1 . .
C C21 1.0950(3) 0.3371(3) 0.6713(3) 0.0656(10) Uani d . 1 . .
H H21A 1.1776 0.3601 0.6857 0.098 Uiso calc R 1 . .
H H21B 1.0322 0.3587 0.5985 0.098 Uiso calc R 1 . .
H H21C 1.0990 0.2795 0.6644 0.098 Uiso calc R 1 . .
C C22 0.3392(4) -0.0663(3) -0.0224(3) 0.0770(12) Uani d . 1 . .
H H22A 0.3711 -0.0680 -0.0847 0.116 Uiso calc R 1 . .
H H22B 0.2497 -0.0522 -0.0560 0.116 Uiso calc R 1 . .
H H22C 0.3499 -0.1184 0.0151 0.116 Uiso calc R 1 . .
C C23 0.2426(3) 0.1856(3) 0.9503(3) 0.0672(11) Uani d . 1 . .
H H23A 0.3058 0.2237 0.9984 0.101 Uiso calc R 1 . .
H H23B 0.2439 0.1388 0.9975 0.101 Uiso calc R 1 . .
H H23C 0.1590 0.2100 0.9221 0.101 Uiso calc R 1 . .
C C24 0.0704(3) 0.0742(3) 0.7637(4) 0.0730(12) Uani d . 1 . .
H H24A 0.0351 0.0330 0.7041 0.110 Uiso calc R 1 . .
H H24B 0.0092 0.1172 0.7493 0.110 Uiso calc R 1 . .
H H24C 0.0895 0.0517 0.8416 0.110 Uiso calc R 1 . .

loop_
_atom_site_aniso_label
_atom_site_aniso_U_11
_atom_site_aniso_U_22
_atom_site_aniso_U_33
_atom_site_aniso_U_12
_atom_site_aniso_U_13
_atom_site_aniso_U_23
Ni1 0.03026(15) 0.0399(2) 0.03049(16) -0.00596(16) 0.01484(12) -0.00084(19)
O1 0.0399(9) 0.0571(14) 0.0355(11) -0.0172(9) 0.0211(9) -0.0088(10)
O2 0.0435(10) 0.0532(13) 0.0317(10) -0.0148(9) 0.0181(9) -0.0081(10)
O3 0.0461(11) 0.0767(19) 0.0631(14) -0.0283(11) 0.0289(10) -0.0166(13)
O4 0.0989(18) 0.078(2) 0.0524(15) -0.0325(15) 0.0394(14) -0.0308(14)
N1 0.0332(10) 0.0406(14) 0.0335(12) -0.0018(10) 0.0177(10) -0.0010(11)
N2 0.0293(10) 0.0376(14) 0.0384(13) -0.0007(9) 0.0150(10) 0.0018(11)
C1 0.0312(12) 0.0367(17) 0.0318(14) -0.0023(11) 0.0122(11) 0.0044(12)
C2 0.0369(13) 0.0477(19) 0.0356(15) -0.0073(12) 0.0185(12) -0.0032(14)
C3 0.0364(13) 0.047(2) 0.0480(17) -0.0099(12) 0.0192(13) -0.0003(14)
C4 0.0483(15) 0.064(2) 0.0419(16) -0.0203(16) 0.0158(13) -0.0151(18)
C5 0.0468(15) 0.056(2) 0.0392(16) -0.0082(13) 0.0231(13) -0.0091(15)
C6 0.0329(12) 0.0392(17) 0.0305(14) -0.0028(11) 0.0138(11) 0.0018(13)
C7 0.0395(13) 0.0392(17) 0.0344(14) 0.0010(12) 0.0209(12) -0.0004(13)
C8 0.0338(12) 0.0397(19) 0.0392(15) -0.0021(11) 0.0203(12) 0.0029(13)
C9 0.0430(15) 0.0514(19) 0.0482(18) -0.0059(13) 0.0274(14) -0.0064(15)
C10 0.0500(15) 0.050(2) 0.0586(19) 0.0025(15) 0.0364(15) 0.0001(18)
C11 0.0424(15) 0.047(2) 0.069(2) 0.0002(13) 0.0370(16) 0.0050(17)
C12 0.0353(13) 0.0456(19) 0.060(2) -0.0073(13) 0.0243(14) -0.0015(16)
C13 0.0322(12) 0.0386(17) 0.0430(16) 0.0018(11) 0.0201(12) 0.0054(14)
C14 0.0300(12) 0.0404(18) 0.0510(17) -0.0052(12) 0.0176(12) -0.0004(15)
C15 0.0337(13) 0.0353(17) 0.0409(16) 0.0015(11) 0.0135(12) -0.0026(13)
C16 0.0381(14) 0.048(2) 0.060(2) -0.0085(13) 0.0173(15) -0.0112(17)
C17 0.0460(16) 0.046(2) 0.0474(19) -0.0041(14) 0.0079(14) -0.0147(16)
C18 0.0559(17) 0.045(2) 0.0410(18) -0.0002(15) 0.0185(15) -0.0089(15)
C19 0.0530(16) 0.048(2) 0.0401(16) -0.0102(15) 0.0214(14) -0.0059(15)
C20 0.0377(13) 0.0348(17) 0.0302(14) 0.0000(11) 0.0097(12) -0.0008(12)
C21 0.0509(16) 0.086(3) 0.071(2) -0.0267(19) 0.0368(17) -0.017(2)
C22 0.094(3) 0.081(3) 0.053(2) -0.019(2) 0.026(2) -0.029(2)
C23 0.069(2) 0.082(3) 0.075(3) -0.0068(19) 0.054(2) -0.009(2)
C24 0.0556(19) 0.082(3) 0.103(3) -0.0189(19) 0.055(2) -0.010(2)

loop_
_atom_type_symbol
_atom_type_description
_atom_type_scat_dispersion_real
_atom_type_scat_dispersion_imag
_atom_type_scat_source
C C 0.0033 0.0016 'International Tables Vol C Tables 4.2.6.8 and 6.1.1.4'
H H 0.0000 0.0000 'International Tables Vol C Tables 4.2.6.8 and 6.1.1.4'
N N 0.0061 0.0033 'International Tables Vol C Tables 4.2.6.8 and 6.1.1.4'
O O 0.0106 0.0060 'International Tables Vol C Tables 4.2.6.8 and 6.1.1.4'
Ni Ni 0.3393 1.1124 'International Tables Vol C Tables 4.2.6.8 and 6.1.1.4'

loop_
_geom_angle_atom_site_label_1
_geom_angle_atom_site_label_2
_geom_angle_atom_site_label_3
_geom_angle_site_symmetry_1
_geom_angle_site_symmetry_3
_geom_angle
_geom_angle_publ_flag
O2 Ni1 O1 . . 83.33(8) ?
O2 Ni1 N2 . . 95.32(9) ?
O1 Ni1 N2 . . 178.38(10) ?
O2 Ni1 N1 . . 177.06(10) ?
O1 Ni1 N1 . . 95.26(9) ?
N2 Ni1 N1 . . 86.13(10) ?
C1 O1 Ni1 . . 127.25(17) ?
C20 O2 Ni1 . . 127.75(17) ?
C3 O3 C21 . . 117.9(2) ?
C18 O4 C22 . . 118.7(3) ?
C7 N1 C8 . . 121.1(2) ?
C7 N1 Ni1 . . 125.95(18) ?
C8 N1 Ni1 . . 112.92(17) ?
C14 N2 C13 . . 121.4(2) ?
C14 N2 Ni1 . . 125.10(19) ?
C13 N2 Ni1 . . 113.45(18) ?
O1 C1 C6 . . 123.7(2) ?
O1 C1 C2 . . 117.5(2) ?
C6 C1 C2 . . 118.8(2) ?
C3 C2 C1 . . 120.5(3) ?
C3 C2 H2A . . 119.7 ?
C1 C2 H2A . . 119.7 ?
C2 C3 O3 . . 123.9(3) ?
C2 C3 C4 . . 120.8(2) ?
O3 C3 C4 . . 115.3(3) ?
C5 C4 C3 . . 119.8(3) ?
C5 C4 H4A . . 120.1 ?
C3 C4 H4A . . 120.1 ?
C4 C5 C6 . . 121.4(3) ?
C4 C5 H5A . . 119.3 ?
C6 C5 H5A . . 119.3 ?
C1 C6 C7 . . 122.6(2) ?
C1 C6 C5 . . 118.7(2) ?
C7 C6 C5 . . 118.7(3) ?
N1 C7 C6 . . 125.0(3) ?
N1 C7 H7A . . 117.5 ?
C6 C7 H7A . . 117.5 ?
C9 C8 C13 . . 119.8(2) ?
C9 C8 N1 . . 126.5(3) ?
C13 C8 N1 . . 113.7(2) ?
C10 C9 C8 . . 121.6(3) ?
C10 C9 H9A . . 119.2 ?
C8 C9 H9A . . 119.2 ?
C9 C10 C11 . . 118.6(3) ?
C9 C10 C23 . . 120.0(3) ?
C11 C10 C23 . . 121.3(3) ?
C12 C11 C10 . . 119.5(3) ?
C12 C11 C24 . . 119.3(3) ?
C10 C11 C24 . . 121.1(3) ?
C11 C12 C13 . . 121.7(3) ?
C11 C12 H12A . . 119.1 ?
C13 C12 H12A . . 119.1 ?
C12 C13 C8 . . 118.8(3) ?
C12 C13 N2 . . 127.4(3) ?
C8 C13 N2 . . 113.8(2) ?
N2 C14 C15 . . 125.9(2) ?
N2 C14 H14A . . 117.1 ?
C15 C14 H14A . . 117.1 ?
C14 C15 C20 . . 122.3(2) ?
C14 C15 C16 . . 119.4(3) ?
C20 C15 C16 . . 118.2(3) ?
C17 C16 C15 . . 123.1(3) ?
C17 C16 H16A . . 118.5 ?
C15 C16 H16A . . 118.5 ?
C16 C17 C18 . . 118.1(3) ?
C16 C17 H17A . . 121.0 ?
C18 C17 H17A . . 121.0 ?
O4 C18 C19 . . 114.7(3) ?
O4 C18 C17 . . 124.2(3) ?
C19 C18 C17 . . 121.0(3) ?
C18 C19 C20 . . 121.2(3) ?
C18 C19 H19A . . 119.4 ?
C20 C19 H19A . . 119.4 ?
O2 C20 C19 . . 118.4(3) ?
O2 C20 C15 . . 123.3(2) ?
C19 C20 C15 . . 118.3(3) ?
O3 C21 H21A . . 109.5 ?
O3 C21 H21B . . 109.5 ?
H21A C21 H21B . . 109.5 ?
O3 C21 H21C . . 109.5 ?
H21A C21 H21C . . 109.5 ?
H21B C21 H21C . . 109.5 ?
O4 C22 H22A . . 109.5 ?
O4 C22 H22B . . 109.5 ?
H22A C22 H22B . . 109.5 ?
O4 C22 H22C . . 109.5 ?
H22A C22 H22C . . 109.5 ?
H22B C22 H22C . . 109.5 ?
C10 C23 H23A . . 109.5 ?
C10 C23 H23B . . 109.5 ?
H23A C23 H23B . . 109.5 ?
C10 C23 H23C . . 109.5 ?
H23A C23 H23C . . 109.5 ?
H23B C23 H23C . . 109.5 ?
C11 C24 H24A . . 109.5 ?
C11 C24 H24B . . 109.5 ?
H24A C24 H24B . . 109.5 ?
C11 C24 H24C . . 109.5 ?
H24A C24 H24C . . 109.5 ?
H24B C24 H24C . . 109.5 ?

loop_
_geom_bond_atom_site_label_1
_geom_bond_atom_site_label_2
_geom_bond_site_symmetry_2
_geom_bond_distance
_geom_bond_publ_flag
Ni1 O2 . 1.8456(19) ?
Ni1 O1 . 1.8485(17) ?
Ni1 N2 . 1.856(2) ?
Ni1 N1 . 1.861(2) ?
O1 C1 . 1.305(3) ?
O2 C20 . 1.306(3) ?
O3 C3 . 1.367(3) ?
O3 C21 . 1.425(4) ?
O4 C18 . 1.358(4) ?
O4 C22 . 1.422(4) ?
N1 C7 . 1.301(3) ?
N1 C8 . 1.428(3) ?
N2 C14 . 1.304(4) ?
N2 C13 . 1.417(3) ?
C1 C6 . 1.414(4) ?
C1 C2 . 1.416(3) ?
C2 C3 . 1.367(4) ?
C2 H2A . 0.9300 ?
C3 C4 . 1.404(4) ?
C4 C5 . 1.356(4) ?
C4 H4A . 0.9300 ?
C5 C6 . 1.417(4) ?
C5 H5A . 0.9300 ?
C6 C7 . 1.417(3) ?
C7 H7A . 0.9300 ?
C8 C9 . 1.386(4) ?
C8 C13 . 1.393(4) ?
C9 C10 . 1.384(4) ?
C9 H9A . 0.9300 ?
C10 C11 . 1.407(5) ?
C10 C23 . 1.508(4) ?
C11 C12 . 1.380(4) ?
C11 C24 . 1.517(4) ?
C12 C13 . 1.388(3) ?
C12 H12A . 0.9300 ?
C14 C15 . 1.411(4) ?
C14 H14A . 0.9300 ?
C15 C20 . 1.411(4) ?
C15 C16 . 1.412(4) ?
C16 C17 . 1.358(4) ?
C16 H16A . 0.9300 ?
C17 C18 . 1.395(4) ?
C17 H17A . 0.9300 ?
C18 C19 . 1.376(4) ?
C19 C20 . 1.402(4) ?
C19 H19A . 0.9300 ?
C21 H21A . 0.9600 ?
C21 H21B . 0.9600 ?
C21 H21C . 0.9600 ?
C22 H22A . 0.9600 ?
C22 H22B . 0.9600 ?
C22 H22C . 0.9600 ?
C23 H23A . 0.9600 ?
C23 H23B . 0.9600 ?
C23 H23C . 0.9600 ?
C24 H24A . 0.9600 ?
C24 H24B . 0.9600 ?
C24 H24C . 0.9600 ?

loop_
_geom_contact_atom_site_label_1
_geom_contact_atom_site_label_2
_geom_contact_distance
_geom_contact_site_symmetry_1
_geom_contact_site_symmetry_2
_geom_contact_publ_flag
Cg1 Cg2 3.4737(17) . 3_656 ?
Cg2 Cg3 3.7196(17) . 3_656 ?
Cg3 Cg3 3.3760(15) . 3_656 ?

loop_
_geom_hbond_atom_site_label_D
_geom_hbond_atom_site_label_H
_geom_hbond_atom_site_label_A
_geom_hbond_site_symmetry_A
_geom_hbond_distance_DH
_geom_hbond_distance_HA
_geom_hbond_distance_DA
_geom_hbond_angle_DHA
_geom_hbond_publ_flag
C7 H7A O2 4_566 0.93 2.41 3.173(3) 140 y

loop_
_geom_torsion_atom_site_label_1
_geom_torsion_atom_site_label_2
_geom_torsion_atom_site_label_3
_geom_torsion_atom_site_label_4
_geom_torsion_site_symmetry_1
_geom_torsion_site_symmetry_2
_geom_torsion_site_symmetry_3
_geom_torsion_site_symmetry_4
_geom_torsion
_geom_torsion_publ_flag
O2 Ni1 O1 C1 . . . . -177.0(3) ?
N1 Ni1 O1 C1 . . . . 5.6(3) ?
O1 Ni1 O2 C20 . . . . 178.4(2) ?
N2 Ni1 O2 C20 . . . . -0.7(2) ?
O1 Ni1 N1 C7 . . . . -1.8(3) ?
N2 Ni1 N1 C7 . . . . 177.3(3) ?
O1 Ni1 N1 C8 . . . . 179.12(19) ?
N2 Ni1 N1 C8 . . . . -1.71(19) ?
O2 Ni1 N2 C14 . . . . 5.4(2) ?
N1 Ni1 N2 C14 . . . . -177.1(2) ?
O2 Ni1 N2 C13 . . . . -176.57(19) ?
N1 Ni1 N2 C13 . . . . 0.86(19) ?
Ni1 O1 C1 C6 . . . . -6.3(4) ?
Ni1 O1 C1 C2 . . . . 174.40(19) ?
O1 C1 C2 C3 . . . . 178.8(3) ?
C6 C1 C2 C3 . . . . -0.5(4) ?
C1 C2 C3 O3 . . . . -179.9(3) ?
C1 C2 C3 C4 . . . . 0.0(5) ?
C21 O3 C3 C2 . . . . -0.3(5) ?
C21 O3 C3 C4 . . . . 179.7(3) ?
C2 C3 C4 C5 . . . . -0.6(5) ?
O3 C3 C4 C5 . . . . 179.4(3) ?
C3 C4 C5 C6 . . . . 1.7(5) ?
O1 C1 C6 C7 . . . . 1.9(5) ?
C2 C1 C6 C7 . . . . -178.8(3) ?
O1 C1 C6 C5 . . . . -177.8(3) ?
C2 C1 C6 C5 . . . . 1.6(4) ?
C4 C5 C6 C1 . . . . -2.2(5) ?
C4 C5 C6 C7 . . . . 178.2(3) ?
C8 N1 C7 C6 . . . . 177.6(3) ?
Ni1 N1 C7 C6 . . . . -1.4(4) ?
C1 C6 C7 N1 . . . . 2.1(5) ?
C5 C6 C7 N1 . . . . -178.3(3) ?
C7 N1 C8 C9 . . . . 2.2(5) ?
Ni1 N1 C8 C9 . . . . -178.7(3) ?
C7 N1 C8 C13 . . . . -176.9(3) ?
Ni1 N1 C8 C13 . . . . 2.2(3) ?
C13 C8 C9 C10 . . . . -0.6(5) ?
N1 C8 C9 C10 . . . . -179.6(3) ?
C8 C9 C10 C11 . . . . 0.1(5) ?
C8 C9 C10 C23 . . . . -179.7(3) ?
C9 C10 C11 C12 . . . . 0.2(5) ?
C23 C10 C11 C12 . . . . -179.9(3) ?
C9 C10 C11 C24 . . . . -177.7(3) ?
C23 C10 C11 C24 . . . . 2.1(5) ?
C10 C11 C12 C13 . . . . -0.1(5) ?
C24 C11 C12 C13 . . . . 177.9(3) ?
C11 C12 C13 C8 . . . . -0.4(5) ?
C11 C12 C13 N2 . . . . -178.7(3) ?
C9 C8 C13 C12 . . . . 0.7(4) ?
N1 C8 C13 C12 . . . . 179.9(2) ?
C9 C8 C13 N2 . . . . 179.3(3) ?
N1 C8 C13 N2 . . . . -1.6(4) ?
C14 N2 C13 C12 . . . . -3.3(5) ?
Ni1 N2 C13 C12 . . . . 178.6(2) ?
C14 N2 C13 C8 . . . . 178.3(3) ?
Ni1 N2 C13 C8 . . . . 0.2(3) ?
C13 N2 C14 C15 . . . . 176.1(3) ?
Ni1 N2 C14 C15 . . . . -6.0(4) ?
N2 C14 C15 C20 . . . . 0.5(5) ?
N2 C14 C15 C16 . . . . -178.0(3) ?
C14 C15 C16 C17 . . . . 176.6(3) ?
C20 C15 C16 C17 . . . . -2.0(5) ?
C15 C16 C17 C18 . . . . 0.4(5) ?
C22 O4 C18 C19 . . . . 174.1(3) ?
C22 O4 C18 C17 . . . . -5.2(5) ?
C16 C17 C18 O4 . . . . -179.8(3) ?
C16 C17 C18 C19 . . . . 1.0(5) ?
O4 C18 C19 C20 . . . . -179.9(3) ?
C17 C18 C19 C20 . . . . -0.7(5) ?
Ni1 O2 C20 C19 . . . . 177.2(2) ?
Ni1 O2 C20 C15 . . . . -3.8(4) ?
C18 C19 C20 O2 . . . . 178.1(3) ?
C18 C19 C20 C15 . . . . -1.0(5) ?
C14 C15 C20 O2 . . . . 4.7(4) ?
C16 C15 C20 O2 . . . . -176.8(3) ?
C14 C15 C20 C19 . . . . -176.3(3) ?
C16 C15 C20 C19 . . . . 2.2(4) ?
